data_7048390
loop_
_publ_author_name
'Shafikov, Marsel Z.'
'Czerwieniec, Rafa\/l'
'Yersin, Hartmut'

_publ_section_title
;
 Ag(i) complex design affording intense phosphorescence with a landmark
 lifetime of over 100 milliseconds.
;
_journal_issue 8
_journal_name_full 'Dalton transactions (Cambridge, England : 2003)'
_journal_page_first 2802
_journal_page_last 2806
_journal_paper_doi 10.1039/c8dt04078h
_journal_volume 48
_journal_year 2019
_chemical_formula_moiety 'C50 H40 Ag N2 O P2, C0.6 H1.2 Cl0.9, 0.3(Cl), F6 P, 0.4(C H2 Cl2)'
_chemical_formula_sum 'C51 H42 Ag Cl2 F6 N2 O P3'
_chemical_formula_weight 1084.54
_space_group_crystal_system triclinic
_space_group_IT_number 2
_space_group_name_Hall '-P 1'
_space_group_name_H-M_alt 'P -1'
_symmetry_space_group_name_Hall '-P 1'
_symmetry_space_group_name_H-M 'P -1'
_atom_sites_solution_hydrogens mixed
_atom_sites_solution_primary direct
_audit_creation_date 2016-03-07
_audit_creation_method
;
Olex2 1.2-alpha
(compiled 2016.02.24 svn.r3266 for OlexSys, GUI svn.r5155)
;
_audit_update_record
;
2018-10-11 deposited with the CCDC.
2018-12-19 downloaded from the CCDC.
;
_cell_angle_alpha 106.306(3)
_cell_angle_beta 98.251(3)
_cell_angle_gamma 103.499(3)
_cell_formula_units_Z 2
_cell_length_a 11.0617(4)
_cell_length_b 12.1065(4)
_cell_length_c 19.4649(8)
_cell_measurement_reflns_used 8006
_cell_measurement_temperature 123.00(10)
_cell_measurement_theta_max 73.4610
_cell_measurement_theta_min 3.8760
_cell_volume 2370.92(17)
_computing_cell_refinement 'CrysAlisPro 1.171.38.41h (Rigaku OD, 2015)'
_computing_data_collection 'CrysAlisPro 1.171.38.41h (Rigaku OD, 2015)'
_computing_data_reduction 'CrysAlisPro 1.171.38.41h (Rigaku OD, 2015)'
_computing_molecular_graphics 'Olex2 (Dolomanov et al., 2009)'
_computing_publication_material 'Olex2 (Dolomanov et al., 2009)'
_computing_structure_refinement 'ShelXL (Sheldrick, 2015)'
_computing_structure_solution 'ShelXT (Sheldrick, 2015)'
_diffrn_ambient_environment N~2~
_diffrn_ambient_temperature 123.00(10)
_diffrn_detector 'CCD plate'
_diffrn_detector_area_resol_mean 10.3546
_diffrn_detector_type Atlas
_diffrn_measured_fraction_theta_full 0.987
_diffrn_measured_fraction_theta_max 0.953
_diffrn_measurement_details
;
List of Runs (angles in degrees, time in seconds):

  # Type    Start    End  Width  t~exp~   \w     \q     \k     \f   Frames
#--------------------------------------------------------------------------
  1  \w    -75.00  38.00   1.00    1.00    --  -40.89  77.00-120.00  113
  2  \w    -75.00  38.00   1.00    1.00    --  -40.89  77.00 120.00  113
  3  \w    -70.00  33.00   1.00    1.00    --  -40.89  57.00  30.00  103
  4  \w     77.00 158.00   1.00    3.00    --  106.98  61.00 150.00   81
  5  \w     29.00  69.00   1.00    3.00    --  106.98 -30.00  30.00   40
  6  \w     32.00  77.00   1.00    3.00    --  106.98 -45.00 -90.00   45
  7  \w     32.00 121.00   1.00    3.00    --  106.98-125.00-120.00   89
  8  \w     23.00 109.00   1.00    3.00    --  106.98 -94.00 -60.00   86
  9  \w     46.00 158.00   1.00    3.00    --  106.98  15.00 -30.00  112
 10  \w     29.00  69.00   1.00    3.00    --  106.98 -30.00   0.00   40
 11  \w     29.00  69.00   1.00    3.00    --  106.98 -30.00 150.00   40
 12  \w     32.00 121.00   1.00    3.00    --  106.98-125.00-180.00   89
 13  \w     32.00  77.00   1.00    3.00    --  106.98 -45.00 120.00   45
 14  \w     29.00  69.00   1.00    3.00    --  106.98 -30.00 -30.00   40
 15  \w     28.00 141.00   1.00    3.00    --  106.98 -77.00   0.00  113
 16  \w     73.00 158.00   1.00    3.00    --  106.98 125.00   0.00   85
 17  \w   -115.00 -75.00   1.00    1.00    --  -40.89 -57.00  30.00   40
;
_diffrn_measurement_device 'four-circle diffractometer'
_diffrn_measurement_device_type 'SuperNova, Single source at offset, Atlas'
_diffrn_measurement_method '\w scans'
_diffrn_orient_matrix_type 'CrysAlisPro convention (1999,Acta A55,543-557)'
_diffrn_orient_matrix_UB_11 0.1017143000
_diffrn_orient_matrix_UB_12 0.0576839000
_diffrn_orient_matrix_UB_13 -0.0358642000
_diffrn_orient_matrix_UB_21 0.0800673000
_diffrn_orient_matrix_UB_22 0.0825377000
_diffrn_orient_matrix_UB_23 0.0765088000
_diffrn_orient_matrix_UB_31 0.0695770000
_diffrn_orient_matrix_UB_32 -0.0950304000
_diffrn_orient_matrix_UB_33 0.0044203000
_diffrn_radiation_monochromator mirror
_diffrn_radiation_probe x-ray
_diffrn_radiation_type CuK\a
_diffrn_radiation_wavelength 1.54184
_diffrn_reflns_av_R_equivalents 0.0327
_diffrn_reflns_av_unetI/netI 0.0454
_diffrn_reflns_Laue_measured_fraction_full 0.987
_diffrn_reflns_Laue_measured_fraction_max 0.953
_diffrn_reflns_limit_h_max 13
_diffrn_reflns_limit_h_min -13
_diffrn_reflns_limit_k_max 11
_diffrn_reflns_limit_k_min -15
_diffrn_reflns_limit_l_max 24
_diffrn_reflns_limit_l_min -23
_diffrn_reflns_number 18013
_diffrn_reflns_point_group_measured_fraction_full 0.987
_diffrn_reflns_point_group_measured_fraction_max 0.953
_diffrn_reflns_theta_full 67.684
_diffrn_reflns_theta_max 73.667
_diffrn_reflns_theta_min 3.922
_diffrn_source 'micro-focus sealed X-ray tube'
_diffrn_source_type 'SuperNova (Cu) X-ray Source'
_exptl_absorpt_coefficient_mu 5.953
_exptl_absorpt_correction_T_max 1.00000
_exptl_absorpt_correction_T_min 0.73717
_exptl_absorpt_correction_type multi-scan
_exptl_absorpt_process_details
;
CrysAlisPro 1.171.38.41h (Rigaku Oxford Diffraction, 2015)
Empirical absorption correction using spherical harmonics,
 implemented in SCALE3 ABSPACK scaling algorithm.
;
_exptl_crystal_colour colourless
_exptl_crystal_colour_primary colourless
_exptl_crystal_density_diffrn 1.519
_exptl_crystal_description irregular
_exptl_crystal_F_000 1100
_exptl_crystal_size_max 0.212
_exptl_crystal_size_mid 0.155
_exptl_crystal_size_min 0.092
_refine_diff_density_max 0.700
_refine_diff_density_min -0.597
_refine_diff_density_rms 0.070
_refine_ls_extinction_method none
_refine_ls_goodness_of_fit_ref 1.040
_refine_ls_hydrogen_treatment constr
_refine_ls_matrix_type full
_refine_ls_number_parameters 696
_refine_ls_number_reflns 9130
_refine_ls_number_restraints 457
_refine_ls_restrained_S_all 1.074
_refine_ls_R_factor_all 0.0431
_refine_ls_R_factor_gt 0.0358
_refine_ls_shift/su_max 0.001
_refine_ls_shift/su_mean 0.000
_refine_ls_structure_factor_coef Fsqd
_refine_ls_weighting_details 'w=1/[\s^2^(Fo^2^)+(0.0502P)^2^+0.5492P] where P=(Fo^2^+2Fc^2^)/3'
_refine_ls_weighting_scheme calc
_refine_ls_wR_factor_gt 0.0894
_refine_ls_wR_factor_ref 0.0939
_reflns_Friedel_coverage 0.000
_reflns_number_gt 7994
_reflns_number_total 9130
_reflns_threshold_expression 'I > 2\s(I)'
_cod_data_source_file c8dt04078h2.cif
_cod_data_source_block p003
_cod_depositor_comments 'Adding full bibliography for 7048390.cif.'
_cod_original_cell_volume 2370.92(16)
_cod_database_code 7048390
_chemical_oxdiff_formula 'C50 H40 N2 P3 O F6 Ag'
_chemical_oxdiff_usercomment 'Shafikoy MZR-02'
_shelx_space_group_comment
;
The symmetry employed for this shelxl refinement is uniquely defined
by the following loop, which should always be used as a source of
symmetry information in preference to the above space-group names.
They are only intended as comments.
;
_reflns_odcompleteness_completeness 98.88
_reflns_odcompleteness_iscentric 1
_reflns_odcompleteness_theta 66.97
_olex2_refinement_description
;
1. Fixed Uiso
 At 1.2 times of:
  All C(H) groups, All C(H,H) groups
 At 1.5 times of:
  All C(H,H,H) groups
2. Restrained distances
 Cl1_4-C1_4 \\sim Cl2_4-C1_4
 with sigma of 0.01
 P1_1-F1_1 \\sim P1_1-F2_1 \\sim P1_1-F3_1 \\sim P1_1-F4_1 \\sim P1_1-F5_1
\\sim P1_1-F6_1
 P1_2-F1_2 \\sim P1_2-F2_2 \\sim P1_2-F3_2 \\sim P1_2-F4_2 \\sim P1_2-F5_2
\\sim P1_2-F6_2
 with sigma of 0.02
 F1_1-F2_1 \\sim F1_1-F4_1 \\sim F1_1-F5_1 \\sim F1_1-F6_1 \\sim F3_1-F2_1
\\sim F3_1-F4_1 \\sim F3_1-
 F5_1 \\sim F3_1-F6_1 \\sim F4_1-F1_1 \\sim F4_1-F3_1 \\sim F2_1-F3_1 \\sim
F2_1-F1_1
 F1_2-F2_2 \\sim F1_2-F4_2 \\sim F1_2-F5_2 \\sim F1_2-F6_2 \\sim F3_2-F2_2
\\sim F3_2-F4_2 \\sim F3_2-
 F5_2 \\sim F3_2-F6_2 \\sim F4_2-F1_2 \\sim F4_2-F3_2 \\sim F2_2-F3_2 \\sim
F2_2-F1_2
 with sigma of 0.04
3. Uiso/Uaniso restraints and constraints
P1_1 \\sim F1_1 \\sim F2_1 \\sim F3_1 \\sim F4_1 \\sim F5_1 \\sim F6_1 \\sim
P1_2 \\sim F1_2 \\sim F2_2 \\sim F3_2 \\sim F4_2 \\sim F5_2 \\sim F6_2: within
2A with sigma of 0.04 and sigma for terminal atoms of 0.08
Cl1_4 \\sim Cl2_4 \\sim C1_4: within 2A with sigma of 0.01 and sigma for
terminal atoms of 0.01
F4_2 \\sim Cl2 \\sim Cl2X: within 2A with sigma of 0.01 and sigma for terminal
atoms of 0.01
P1_2 \\sim F1_2 \\sim F2_2 \\sim F3_2 \\sim F4_2 \\sim F5_2 \\sim F6_2 \\sim
C0AA \\sim Cl1 \\sim Cl2: within 2.5A with sigma of 0.01 and sigma for terminal
atoms of 0.01
4. Others
 Fixed Sof: Cl1(0.6) Cl2(0.3) C0AA(0.6) H0Aa(0.6) H0Ab(0.6) Cl2X(0.3) P1(0.6)
 F1(0.6) F2(0.6) F3(0.6) F4(0.6) F5(0.6) F6(0.6) P1(0.4) F1(0.4) F2(0.4)
 F3(0.4) F4(0.4) F5(0.4) F6(0.4) Cl1(0.4) Cl2(0.4) C1(0.4) H1a(0.4) H1b(0.4)
5.a Everything fixed:
 H0Aa, H0Ab
5.b Secondary CH2 refined with riding coordinates:
 C1(H1a,H1b)
5.c Aromatic/amide H refined with riding coordinates:
 C46(H46), C16(H16), C22(H22), C41(H41), C47(H47), C26(H26), C20(H20),
 C25(H25), C48(H48), C49(H49), C23(H23), C17(H17), C29(H29), C42(H42), C44(H44),
  C28(H28), C34(H34), C30(H30), C43(H43), C24(H24), C32(H32), C18(H18),
 C31(H31), C19(H19), C35(H35), C3(H3), C38(H38), C11(H11), C8(H8), C4(H4),
 C7(H7), C37(H37), C12(H12), C36(H36)
5.d Idealised Me refined as rotating group:
 C1(H1a,H1b,H1c), C14(H14a,H14b,H14c)
;
_shelx_shelxl_version_number 2014/7
_olex2_date_sample_data_collection 2016-03-07
_olex2_diffrn_ambient_temperature_device 'Oxford Cryosystems CryoStream 700'
_olex2_exptl_crystal_mounting_method 'The crystal was mounted on a MITIGEN holder with inert oil'
_olex2_submission_original_sample_id MZR-02
_olex2_submission_special_instructions 'No special instructions were received'
_oxdiff_exptl_absorpt_empirical_details
;
Empirical correction (ABSPACK) includes:
- Absorption correction using spherical harmonics
- Frame scaling
;
_oxdiff_exptl_absorpt_empirical_full_max 1.571
_oxdiff_exptl_absorpt_empirical_full_min 0.571

loop_
_space_group_symop_operation_xyz
'x, y, z'
'-x, -y, -z'

loop_
_atom_site_label
_atom_site_type_symbol
_atom_site_fract_x
_atom_site_fract_y
_atom_site_fract_z
_atom_site_U_iso_or_equiv
_atom_site_adp_type
_atom_site_occupancy
_atom_site_site_symmetry_order
_atom_site_calc_flag
_atom_site_refinement_flags_posn
_atom_site_refinement_flags_adp
_atom_site_refinement_flags_occupancy
_atom_site_disorder_assembly
_atom_site_disorder_group
Ag1 Ag 0.16060(2) 0.41623(2) 0.77602(2) 0.02747(7) Uani 1 1 d . . . . .
P1 P 0.06216(6) 0.45014(5) 0.66138(3) 0.02192(13) Uani 1 1 d . . . . .
P2 P 0.32858(6) 0.32155(6) 0.75328(4) 0.02407(13) Uani 1 1 d . . . . .
O1 O 0.33147(17) 0.49431(16) 0.67132(10) 0.0248(4) Uani 1 1 d . . . . .
N1 N 0.0135(3) 0.3757(3) 0.84874(14) 0.0360(5) Uani 1 1 d . . . . .
N2 N 0.1702(3) 0.5980(2) 0.86443(13) 0.0365(6) Uani 1 1 d . . . . .
C50 C 0.4708(2) 0.4185(2) 0.73977(14) 0.0242(5) Uani 1 1 d . . . . .
C45 C 0.4550(2) 0.4935(2) 0.69867(14) 0.0244(5) Uani 1 1 d . . . . .
C46 C 0.5577(3) 0.5725(2) 0.68790(16) 0.0291(5) Uani 1 1 d . . . . .
H46 H 0.5446 0.6227 0.6609 0.035 Uiso 1 1 calc R . . . .
C15 C 0.0898(2) 0.6104(2) 0.67457(15) 0.0252(5) Uani 1 1 d . . . . .
C16 C 0.0332(3) 0.6744(3) 0.72544(16) 0.0319(6) Uani 1 1 d . . . . .
H16 H -0.0206 0.6340 0.7487 0.038 Uiso 1 1 calc R . . . .
C22 C -0.1723(3) 0.2824(2) 0.63442(15) 0.0270(5) Uani 1 1 d . . . . .
H22 H -0.1299 0.2536 0.6672 0.032 Uiso 1 1 calc R . . . .
C41 C 0.0681(3) 0.3245(2) 0.51512(15) 0.0269(5) Uani 1 1 d . . . . .
H41 H -0.0204 0.3065 0.5040 0.032 Uiso 1 1 calc R . . . .
C47 C 0.6803(3) 0.5753(2) 0.71803(17) 0.0314(6) Uani 1 1 d . . . . .
H47 H 0.7502 0.6276 0.7111 0.038 Uiso 1 1 calc R . . . .
C27 C 0.2778(3) 0.1936(2) 0.66825(15) 0.0264(5) Uani 1 1 d . . . . .
C26 C -0.1738(3) 0.4282(2) 0.57209(16) 0.0289(5) Uani 1 1 d . . . . .
H26 H -0.1324 0.4971 0.5630 0.035 Uiso 1 1 calc R . . . .
C20 C 0.1710(3) 0.6720(3) 0.64042(17) 0.0318(6) Uani 1 1 d . . . . .
H20 H 0.2083 0.6301 0.6059 0.038 Uiso 1 1 calc R . . . .
C21 C -0.1078(2) 0.3842(2) 0.62000(14) 0.0233(5) Uani 1 1 d . . . . .
C25 C -0.3010(3) 0.3694(3) 0.53798(16) 0.0312(6) Uani 1 1 d . . . . .
H25 H -0.3444 0.3990 0.5061 0.037 Uiso 1 1 calc R . . . .
C48 C 0.6991(3) 0.5009(3) 0.75834(16) 0.0306(6) Uani 1 1 d . . . . .
H48 H 0.7816 0.5026 0.7779 0.037 Uiso 1 1 calc R . . . .
C49 C 0.5954(3) 0.4235(2) 0.76991(16) 0.0290(5) Uani 1 1 d . . . . .
H49 H 0.6090 0.3748 0.7979 0.035 Uiso 1 1 calc R . . . .
C23 C -0.2995(3) 0.2240(2) 0.60006(17) 0.0319(6) Uani 1 1 d . . . . .
H23 H -0.3419 0.1562 0.6099 0.038 Uiso 1 1 calc R . . . .
C17 C 0.0563(3) 0.7973(3) 0.74161(18) 0.0398(7) Uani 1 1 d . . . . .
H17 H 0.0163 0.8388 0.7746 0.048 Uiso 1 1 calc R . . . .
C40 C 0.1364(2) 0.3959(2) 0.58542(14) 0.0230(5) Uani 1 1 d . . . . .
C29 C 0.3199(3) 0.0563(3) 0.56451(18) 0.0380(7) Uani 1 1 d . . . . .
H29 H 0.3771 0.0316 0.5373 0.046 Uiso 1 1 calc R . . . .
C42 C 0.1301(3) 0.2794(2) 0.46098(16) 0.0317(6) Uani 1 1 d . . . . .
H42 H 0.0833 0.2313 0.4141 0.038 Uiso 1 1 calc R . . . .
C39 C 0.2696(3) 0.4216(2) 0.60064(14) 0.0244(5) Uani 1 1 d . . . . .
C44 C 0.3329(3) 0.3777(2) 0.54733(16) 0.0294(6) Uani 1 1 d . . . . .
H44 H 0.4213 0.3955 0.5583 0.035 Uiso 1 1 calc R . . . .
C28 C 0.3634(3) 0.1562(2) 0.62775(17) 0.0326(6) Uani 1 1 d . . . . .
H28 H 0.4497 0.1980 0.6430 0.039 Uiso 1 1 calc R . . . .
C34 C 0.4301(3) 0.1581(3) 0.80625(19) 0.0370(7) Uani 1 1 d . . . . .
H34 H 0.4234 0.1142 0.7576 0.044 Uiso 1 1 calc R . . . .
C30 C 0.1917(3) -0.0062(3) 0.54203(17) 0.0392(7) Uani 1 1 d . . . . .
H30 H 0.1630 -0.0735 0.5000 0.047 Uiso 1 1 calc R . . . .
C33 C 0.3928(3) 0.2632(3) 0.82293(16) 0.0320(6) Uani 1 1 d . . . . .
C6 C -0.0147(3) 0.4752(3) 0.88786(16) 0.0402(7) Uani 1 1 d . . . . .
C43 C 0.2621(3) 0.3067(3) 0.47733(16) 0.0333(6) Uani 1 1 d . . . . .
H43 H 0.3036 0.2772 0.4411 0.040 Uiso 1 1 calc R . . . .
C24 C -0.3638(3) 0.2663(2) 0.55128(16) 0.0314(6) Uani 1 1 d . . . . .
H24 H -0.4484 0.2260 0.5275 0.038 Uiso 1 1 calc R . . . .
C10 C 0.0677(3) 0.5922(3) 0.89619(16) 0.0406(7) Uani 1 1 d . . . . .
C32 C 0.1490(3) 0.1314(2) 0.64441(16) 0.0321(6) Uani 1 1 d . . . . .
H32 H 0.0910 0.1573 0.6705 0.038 Uiso 1 1 calc R . . . .
C18 C 0.1393(3) 0.8586(3) 0.70853(19) 0.0421(7) Uani 1 1 d . . . . .
H18 H 0.1567 0.9415 0.7202 0.051 Uiso 1 1 calc R . . . .
C2 C -0.0574(3) 0.2677(3) 0.84378(19) 0.0446(8) Uani 1 1 d . . . . .
C31 C 0.1062(3) 0.0307(3) 0.58174(17) 0.0384(7) Uani 1 1 d . . . . .
H31 H 0.0201 -0.0118 0.5666 0.046 Uiso 1 1 calc R . . . .
C19 C 0.1963(3) 0.7956(3) 0.65783(19) 0.0394(7) Uani 1 1 d . . . . .
H19 H 0.2517 0.8365 0.6355 0.047 Uiso 1 1 calc R . . . .
C9 C 0.0404(4) 0.6953(4) 0.93711(18) 0.0537(10) Uani 1 1 d . . . . .
C13 C 0.2484(3) 0.7048(3) 0.87239(18) 0.0437(8) Uani 1 1 d . . . . .
C35 C 0.4775(4) 0.1186(3) 0.8626(2) 0.0495(9) Uani 1 1 d . . . . .
H35 H 0.5023 0.0485 0.8515 0.059 Uiso 1 1 calc R . . . .
C5 C -0.1202(4) 0.4670(4) 0.92137(18) 0.0515(10) Uani 1 1 d . . . . .
C3 C -0.1653(4) 0.2534(4) 0.8755(2) 0.0544(10) Uani 1 1 d . . . . .
H3 H -0.2147 0.1770 0.8708 0.065 Uiso 1 1 calc R . . . .
C38 C 0.4043(4) 0.3277(4) 0.8962(2) 0.0542(9) Uani 1 1 d . . . . .
H38 H 0.3796 0.3978 0.9078 0.065 Uiso 1 1 calc R . . . .
C11 C 0.1260(5) 0.8073(4) 0.9455(2) 0.0649(12) Uani 1 1 d . . . . .
H11 H 0.1123 0.8780 0.9727 0.078 Uiso 1 1 calc R . . . .
C8 C -0.0700(5) 0.6822(5) 0.9692(2) 0.0668(14) Uani 1 1 d . . . . .
H8 H -0.0887 0.7506 0.9958 0.080 Uiso 1 1 calc R . . . .
C4 C -0.1959(4) 0.3520(5) 0.9126(2) 0.0568(11) Uani 1 1 d . . . . .
H4 H -0.2678 0.3430 0.9325 0.068 Uiso 1 1 calc R . . . .
C7 C -0.1457(5) 0.5738(5) 0.9614(2) 0.0659(13) Uani 1 1 d . . . . .
H7 H -0.2163 0.5680 0.9824 0.079 Uiso 1 1 calc R . . . .
C37 C 0.4516(6) 0.2892(5) 0.9516(2) 0.0734(14) Uani 1 1 d . . . . .
H37 H 0.4598 0.3336 1.0004 0.088 Uiso 1 1 calc R . . . .
C1 C -0.0189(4) 0.1620(4) 0.8044(3) 0.0625(11) Uani 1 1 d . . . . .
H1A H -0.0600 0.1345 0.7532 0.094 Uiso 1 1 calc GR . . . .
H1B H -0.0437 0.0988 0.8247 0.094 Uiso 1 1 calc GR . . . .
H1C H 0.0720 0.1844 0.8096 0.094 Uiso 1 1 calc GR . . . .
C12 C 0.2275(5) 0.8122(3) 0.9142(2) 0.0594(11) Uani 1 1 d . . . . .
H12 H 0.2838 0.8862 0.9201 0.071 Uiso 1 1 calc R . . . .
C14 C 0.3571(3) 0.7075(3) 0.8350(2) 0.0491(8) Uani 1 1 d . . . . .
H14A H 0.3996 0.6507 0.8443 0.074 Uiso 1 1 calc GR . . . .
H14B H 0.4162 0.7867 0.8537 0.074 Uiso 1 1 calc GR . . . .
H14C H 0.3256 0.6868 0.7831 0.074 Uiso 1 1 calc GR . . . .
C36 C 0.4873(5) 0.1834(4) 0.9344(2) 0.0670(12) Uani 1 1 d . . . . .
H36 H 0.5180 0.1566 0.9719 0.080 Uiso 1 1 calc R . . . .
Cl1 Cl 0.89422(18) 0.9244(2) 0.89019(11) 0.0663(4) Uani 0.6 1 d . U P A 1
Cl2 Cl 0.6875(3) 0.8567(3) 0.95305(17) 0.0466(7) Uani 0.3 1 d . U P A 4
C0AA C 0.7344(13) 0.8425(11) 0.8709(7) 0.071(2) Uani 0.6 1 d . U P A 1
H0AA H 0.7260 0.7589 0.8447 0.085 Uiso 0.6 1 d . . P B 3
H0AB H 0.6847 0.8728 0.8398 0.085 Uiso 0.6 1 d . . P C 3
Cl2X Cl 0.6560(6) 0.9195(7) 0.9398(3) 0.077(2) Uani 0.3 1 d . U P D 3
P1_1 P 0.60393(15) 0.91468(10) 0.67913(8) 0.0289(2) Uani 0.6 1 d D U P E 1
F1_1 F 0.4944(4) 0.9726(3) 0.6572(2) 0.0594(10) Uani 0.6 1 d D U P E 1
F2_1 F 0.5259(3) 0.7882(3) 0.61785(19) 0.0460(8) Uani 0.6 1 d D U P E 1
F3_1 F 0.7104(3) 0.8533(3) 0.70042(18) 0.0426(7) Uani 0.6 1 d D U P E 1
F4_1 F 0.6785(4) 1.0382(4) 0.7391(3) 0.101(2) Uani 0.6 1 d D U P E 1
F5_1 F 0.6724(5) 0.9503(4) 0.6199(3) 0.0727(14) Uani 0.6 1 d D U P E 1
F6_1 F 0.5280(4) 0.8730(4) 0.7353(2) 0.0605(10) Uani 0.6 1 d D U P E 1
P1_2 P 0.7316(3) 0.8768(2) 0.88961(18) 0.0489(7) Uani 0.4 1 d D U P F 2
F1_2 F 0.6293(7) 0.8425(6) 0.8156(3) 0.0725(15) Uani 0.4 1 d D U P F 2
F2_2 F 0.8370(7) 0.8319(7) 0.8520(4) 0.0782(15) Uani 0.4 1 d D U P F 2
F3_2 F 0.8337(6) 0.9120(6) 0.9667(4) 0.0721(14) Uani 0.4 1 d D U P F 2
F4_2 F 0.6439(11) 0.9421(9) 0.9332(6) 0.0423(15) Uani 0.4 1 d D U P F 2
F5_2 F 0.7930(7) 1.0058(6) 0.8834(4) 0.0800(16) Uani 0.4 1 d D U P F 2
F6_2 F 0.6679(6) 0.7519(5) 0.8984(4) 0.0634(13) Uani 0.4 1 d D U P F 2
Cl1_4 Cl 0.7869(4) 0.9747(3) 0.64364(19) 0.0831(10) Uani 0.4 1 d D U P G 2
Cl2_4 Cl 0.5300(5) 0.8890(5) 0.6528(3) 0.1069(14) Uani 0.4 1 d D U P G 2
C1_4 C 0.6840(8) 0.9513(18) 0.7002(9) 0.099(3) Uani 0.4 1 d D U P G 2
H1A_4 H 0.7080 0.8988 0.7258 0.118 Uiso 0.4 1 calc R . P G 2
H1B_4 H 0.6918 1.0275 0.7368 0.118 Uiso 0.4 1 calc R . P G 2

loop_
_atom_site_aniso_label
_atom_site_aniso_U_11
_atom_site_aniso_U_22
_atom_site_aniso_U_33
_atom_site_aniso_U_23
_atom_site_aniso_U_13
_atom_site_aniso_U_12
Ag1 0.03035(11) 0.03119(11) 0.02337(10) 0.00871(7) 0.00931(7) 0.01179(7)
F6_1 0.057(2) 0.100(3) 0.050(2) 0.038(2) 0.0348(18) 0.040(2)
F4_2 0.054(3) 0.040(2) 0.044(3) 0.0193(19) 0.009(2) 0.0300(19)
Cl1_4 0.125(3) 0.0547(14) 0.0760(19) 0.0192(13) 0.050(2) 0.0242(16)
F2_2 0.070(3) 0.085(3) 0.081(3) 0.011(3) 0.037(3) 0.034(3)
F3_2 0.070(3) 0.068(3) 0.070(3) 0.013(2) 0.000(2) 0.025(2)
F6_2 0.068(3) 0.055(2) 0.067(3) 0.023(2) 0.010(2) 0.016(2)
C1_4 0.101(6) 0.120(7) 0.070(6) 0.033(5) 0.029(5) 0.013(6)
F2_1 0.055(2) 0.0290(14) 0.0445(18) 0.0013(13) -0.0043(15) 0.0168(13)
F1_2 0.083(3) 0.071(3) 0.055(3) 0.022(2) 0.010(3) 0.008(3)
F3_1 0.0319(15) 0.0546(18) 0.0432(17) 0.0134(14) 0.0067(13) 0.0207(13)
P1_1 0.0308(7) 0.0235(5) 0.0319(7) 0.0043(5) 0.0095(6) 0.0111(5)
F4_1 0.055(3) 0.056(2) 0.129(5) -0.049(3) 0.003(3) 0.0020(19)
F5_2 0.089(3) 0.071(3) 0.070(3) 0.023(2) 0.023(3) 0.001(3)
F5_1 0.090(3) 0.065(2) 0.116(4) 0.064(3) 0.074(3) 0.047(2)
Cl2_4 0.076(3) 0.137(4) 0.100(3) 0.030(3) 0.008(2) 0.032(3)
F1_1 0.061(2) 0.0460(18) 0.093(3) 0.0317(19) 0.022(2) 0.0424(18)
P1_2 0.0526(13) 0.0419(14) 0.0530(17) 0.0137(11) 0.0179(12) 0.0138(11)
P1 0.0215(3) 0.0233(3) 0.0222(3) 0.0081(2) 0.0053(2) 0.0077(2)
P2 0.0256(3) 0.0259(3) 0.0233(3) 0.0107(2) 0.0070(2) 0.0080(2)
O1 0.0220(9) 0.0312(9) 0.0238(9) 0.0104(7) 0.0054(7) 0.0105(7)
N1 0.0374(14) 0.0556(15) 0.0246(12) 0.0184(11) 0.0131(10) 0.0212(12)
N2 0.0402(14) 0.0437(14) 0.0216(11) 0.0021(10) -0.0013(10) 0.0198(11)
C50 0.0246(13) 0.0240(11) 0.0244(12) 0.0081(10) 0.0051(10) 0.0074(9)
C45 0.0214(12) 0.0268(12) 0.0253(12) 0.0076(10) 0.0050(10) 0.0090(9)
C46 0.0295(14) 0.0270(12) 0.0342(14) 0.0143(11) 0.0080(11) 0.0085(10)
C15 0.0227(12) 0.0249(12) 0.0267(13) 0.0084(10) 0.0013(10) 0.0069(9)
C16 0.0333(15) 0.0335(14) 0.0281(14) 0.0085(11) 0.0049(11) 0.0117(11)
C22 0.0267(13) 0.0263(12) 0.0317(14) 0.0116(10) 0.0085(11) 0.0108(10)
C41 0.0288(14) 0.0278(12) 0.0266(13) 0.0124(10) 0.0049(11) 0.0096(10)
C47 0.0248(13) 0.0292(13) 0.0378(15) 0.0109(11) 0.0068(11) 0.0037(10)
C27 0.0322(14) 0.0238(12) 0.0256(13) 0.0120(10) 0.0059(11) 0.0081(10)
C26 0.0267(14) 0.0309(13) 0.0345(14) 0.0158(11) 0.0110(11) 0.0094(10)
C20 0.0315(15) 0.0321(14) 0.0362(15) 0.0158(12) 0.0066(12) 0.0121(11)
C21 0.0241(12) 0.0223(11) 0.0246(12) 0.0071(9) 0.0080(10) 0.0081(9)
C25 0.0268(14) 0.0398(14) 0.0319(14) 0.0170(12) 0.0063(11) 0.0126(11)
C48 0.0215(13) 0.0348(14) 0.0346(15) 0.0114(11) 0.0024(11) 0.0087(10)
C49 0.0286(14) 0.0309(13) 0.0293(13) 0.0119(11) 0.0037(11) 0.0112(10)
C23 0.0294(14) 0.0258(13) 0.0405(16) 0.0118(11) 0.0098(12) 0.0055(10)
C17 0.0486(19) 0.0331(15) 0.0342(16) 0.0037(12) 0.0001(13) 0.0193(13)
C40 0.0271(13) 0.0226(11) 0.0241(12) 0.0110(10) 0.0076(10) 0.0108(9)
C29 0.0509(19) 0.0302(14) 0.0366(16) 0.0100(12) 0.0166(14) 0.0157(13)
C42 0.0406(16) 0.0304(13) 0.0238(13) 0.0056(10) 0.0038(11) 0.0155(11)
C39 0.0286(13) 0.0240(11) 0.0252(12) 0.0126(10) 0.0063(10) 0.0108(10)
C44 0.0290(14) 0.0355(14) 0.0312(14) 0.0145(11) 0.0097(11) 0.0173(11)
C28 0.0353(15) 0.0289(13) 0.0360(15) 0.0125(12) 0.0116(12) 0.0095(11)
C34 0.0391(17) 0.0403(15) 0.0404(17) 0.0237(13) 0.0110(13) 0.0140(12)
C30 0.058(2) 0.0267(13) 0.0289(15) 0.0060(11) 0.0060(14) 0.0109(13)
C33 0.0319(15) 0.0383(15) 0.0306(15) 0.0200(12) 0.0077(11) 0.0078(11)
C6 0.0374(17) 0.075(2) 0.0191(13) 0.0176(14) 0.0080(12) 0.0320(16)
C43 0.0404(16) 0.0364(14) 0.0295(14) 0.0104(12) 0.0131(12) 0.0200(12)
C24 0.0238(13) 0.0315(13) 0.0349(15) 0.0065(11) 0.0070(11) 0.0058(10)
C10 0.0455(18) 0.062(2) 0.0169(13) 0.0052(13) 0.0010(12) 0.0331(16)
C32 0.0343(15) 0.0324(14) 0.0301(14) 0.0128(11) 0.0075(12) 0.0076(11)
C18 0.0498(19) 0.0235(13) 0.0439(18) 0.0083(12) -0.0076(14) 0.0077(12)
C2 0.0426(18) 0.067(2) 0.0361(17) 0.0287(16) 0.0172(14) 0.0177(16)
C31 0.0396(17) 0.0328(14) 0.0351(16) 0.0104(12) 0.0014(13) 0.0010(12)
C19 0.0361(16) 0.0317(14) 0.0501(19) 0.0206(14) 0.0021(14) 0.0051(12)
C9 0.069(3) 0.072(3) 0.0248(16) 0.0046(15) 0.0028(16) 0.049(2)
C13 0.0476(19) 0.0413(17) 0.0282(15) -0.0039(13) -0.0088(13) 0.0159(14)
C35 0.050(2) 0.056(2) 0.057(2) 0.0392(18) 0.0106(17) 0.0167(16)
C5 0.0438(19) 0.102(3) 0.0240(15) 0.0239(17) 0.0104(14) 0.044(2)
C3 0.0387(19) 0.096(3) 0.0406(19) 0.037(2) 0.0181(15) 0.0191(19)
C38 0.078(3) 0.057(2) 0.0344(18) 0.0189(16) 0.0130(18) 0.0268(19)
C11 0.094(3) 0.063(3) 0.0344(19) -0.0039(17) -0.001(2) 0.050(2)
C8 0.084(3) 0.109(4) 0.0288(18) 0.013(2) 0.0164(19) 0.076(3)
C4 0.0366(18) 0.117(4) 0.0331(17) 0.035(2) 0.0170(15) 0.034(2)
C7 0.060(3) 0.125(4) 0.0325(18) 0.024(2) 0.0176(18) 0.062(3)
C37 0.115(4) 0.083(3) 0.0305(19) 0.027(2) 0.012(2) 0.038(3)
C1 0.070(3) 0.058(2) 0.080(3) 0.039(2) 0.046(2) 0.0175(19)
C12 0.080(3) 0.0437(19) 0.040(2) -0.0069(15) -0.0110(19) 0.0290(19)
C14 0.0444(19) 0.0375(16) 0.050(2) 0.0032(14) -0.0016(15) 0.0044(14)
C36 0.088(3) 0.078(3) 0.048(2) 0.045(2) 0.006(2) 0.026(2)
Cl1 0.0612(10) 0.1010(13) 0.0623(10) 0.0380(10) 0.0320(8) 0.0460(10)
Cl2 0.0388(15) 0.0596(17) 0.0391(14) 0.0168(13) 0.0151(11) 0.0052(12)
C0AA 0.076(3) 0.074(3) 0.060(3) 0.019(3) 0.019(3) 0.020(3)
Cl2X 0.048(3) 0.092(5) 0.048(3) -0.024(3) 0.016(2) -0.010(3)

loop_
_atom_type_symbol
_atom_type_description
_atom_type_scat_dispersion_real
_atom_type_scat_dispersion_imag
_atom_type_scat_source
C C 0.0181 0.0091 'International Tables Vol C Tables 4.2.6.8 and 6.1.1.4'
H H 0.0000 0.0000 'International Tables Vol C Tables 4.2.6.8 and 6.1.1.4'
Ag Ag 0.1306 4.2820 'International Tables Vol C Tables 4.2.6.8 and 6.1.1.4'
Cl Cl 0.3639 0.7018 'International Tables Vol C Tables 4.2.6.8 and 6.1.1.4'
F F 0.0727 0.0534 'International Tables Vol C Tables 4.2.6.8 and 6.1.1.4'
N N 0.0311 0.0180 'International Tables Vol C Tables 4.2.6.8 and 6.1.1.4'
O O 0.0492 0.0322 'International Tables Vol C Tables 4.2.6.8 and 6.1.1.4'
P P 0.2955 0.4335 'International Tables Vol C Tables 4.2.6.8 and 6.1.1.4'

loop_
_exptl_crystal_face_index_h
_exptl_crystal_face_index_k
_exptl_crystal_face_index_l
_exptl_crystal_face_perp_dist
5 -1 7 0.0447
-4 -1 -7 0.0628
0 -6 -4 0.0797
-2 7 2 0.0884
5 0 7 0.0506
-4 -2 -7 0.0631
1 -7 -3 0.0858
0 1 11 0.0393
1 -2 -11 0.0364
5 -7 5 0.0859
-5 7 -1 0.1021
1 7 -7 0.0848
7 -2 -4 0.0617
-7 -1 2 0.0689
0 -3 13 0.0426

loop_
_geom_angle_atom_site_label_1
_geom_angle_atom_site_label_2
_geom_angle_atom_site_label_3
_geom_angle
F4_1 P1_1 F6_1 91.5(3)
F1_2 P1_2 F3_2 178.6(4)
P2 Ag1 P1 110.21(2)
N1 Ag1 P1 113.02(6)
N1 Ag1 P2 126.31(6)
N2 Ag1 P1 99.91(6)
N2 Ag1 P2 129.53(7)
N2 Ag1 N1 71.34(10)
H1A_4 C1_4 H1B_4 107.9
F6_1 P1_1 F2_1 88.1(2)
F6_1 P1_1 F1_1 88.8(2)
F1_2 P1_2 F2_2 95.8(4)
F1_2 P1_2 F4_2 89.6(5)
F2_2 P1_2 F3_2 85.6(4)
F6_2 P1_2 F5_2 177.5(4)
Cl2_4 C1_4 H1A_4 109.2
Cl2_4 C1_4 H1B_4 109.2
C15 P1 Ag1 111.35(9)
C15 P1 C40 104.53(12)
C21 P1 Ag1 120.86(8)
C21 P1 C15 104.26(12)
C21 P1 C40 102.96(12)
Cl1_4 C1_4 H1A_4 109.2
C40 P1 Ag1 111.37(8)
Cl1_4 C1_4 H1B_4 109.2
F4_1 P1_1 F3_1 92.3(3)
F4_1 P1_1 F5_1 91.7(3)
F5_1 P1_1 F3_1 90.7(2)
F5_1 P1_1 F6_1 176.6(3)
F4_1 P1_1 F1_1 89.0(3)
C50 P2 Ag1 114.40(8)
C27 P2 Ag1 112.01(9)
C27 P2 C50 103.14(12)
C33 P2 Ag1 117.61(10)
C33 P2 C50 103.52(13)
C33 P2 C27 104.65(13)
F6_1 P1_1 F3_1 90.36(19)
C39 O1 C45 118.8(2)
F5_1 P1_1 F1_1 90.0(2)
F3_1 P1_1 F1_1 178.4(2)
F4_1 P1_1 F2_1 179.3(2)
C6 N1 Ag1 113.5(2)
C2 N1 Ag1 125.9(2)
C2 N1 C6 119.3(3)
F5_1 P1_1 F2_1 88.8(2)
F3_1 P1_1 F2_1 88.23(17)
F1_1 P1_1 F2_1 90.4(2)
C10 N2 Ag1 113.8(2)
C13 N2 Ag1 124.9(2)
C13 N2 C10 119.4(3)
F6_2 P1_2 F1_2 90.0(4)
F6_2 P1_2 F4_2 93.4(5)
C45 C50 P2 118.6(2)
C45 C50 C49 117.8(2)
F6_2 P1_2 F2_2 94.4(4)
C49 C50 P2 123.6(2)
F4_2 P1_2 F2_2 170.5(6)
F1_2 P1_2 F5_2 90.6(4)
F4_2 P1_2 F5_2 84.2(5)
C50 C45 O1 118.6(2)
C46 C45 O1 119.0(2)
C46 C45 C50 122.3(2)
F2_2 P1_2 F5_2 88.0(4)
F6_2 P1_2 F3_2 89.4(4)
C45 C46 H46 120.6
C45 C46 C47 118.9(2)
F4_2 P1_2 F3_2 89.1(5)
C47 C46 H46 120.6
F5_2 P1_2 F3_2 89.9(4)
Cl2_4 C1_4 Cl1_4 112.1(10)
C16 C15 P1 117.5(2)
C20 C15 P1 123.2(2)
C20 C15 C16 119.2(2)
C15 C16 H16 119.7
C17 C16 C15 120.7(3)
C17 C16 H16 119.7
C21 C22 H22 119.9
C23 C22 H22 119.9
C23 C22 C21 120.3(3)
C40 C41 H41 119.5
C40 C41 C42 120.9(3)
C42 C41 H41 119.5
C46 C47 H47 119.9
C48 C47 C46 120.3(3)
C48 C47 H47 119.9
C28 C27 P2 122.4(2)
C32 C27 P2 118.1(2)
C32 C27 C28 119.5(3)
C21 C26 H26 119.9
C25 C26 H26 119.9
C25 C26 C21 120.2(2)
C15 C20 H20 119.9
C19 C20 C15 120.1(3)
C19 C20 H20 119.9
C22 C21 P1 118.2(2)
C22 C21 C26 119.1(2)
C26 C21 P1 122.59(19)
C26 C25 H25 119.9
C26 C25 C24 120.3(3)
C24 C25 H25 119.9
C47 C48 H48 119.8
C47 C48 C49 120.4(3)
C49 C48 H48 119.8
C50 C49 H49 119.8
C48 C49 C50 120.4(2)
C48 C49 H49 119.8
C22 C23 H23 119.8
C24 C23 C22 120.4(2)
C24 C23 H23 119.8
C16 C17 H17 120.0
C16 C17 C18 119.9(3)
C18 C17 H17 120.0
C41 C40 P1 123.7(2)
C41 C40 C39 118.3(2)
C39 C40 P1 117.8(2)
C28 C29 H29 120.0
C30 C29 H29 120.0
C30 C29 C28 120.0(3)
C41 C42 H42 120.2
C43 C42 C41 119.6(3)
C43 C42 H42 120.2
O1 C39 C40 115.2(2)
O1 C39 C44 123.3(2)
C44 C39 C40 121.5(3)
C39 C44 H44 120.5
C39 C44 C43 119.0(3)
C43 C44 H44 120.5
C27 C28 H28 120.0
C29 C28 C27 120.0(3)
C29 C28 H28 120.0
C33 C34 H34 120.0
C33 C34 C35 120.1(3)
C35 C34 H34 120.0
C29 C30 H30 119.8
C31 C30 C29 120.3(3)
C31 C30 H30 119.8
C34 C33 P2 123.4(2)
C38 C33 P2 117.6(2)
C38 C33 C34 118.9(3)
N1 C6 C10 118.6(3)
N1 C6 C5 122.0(4)
C5 C6 C10 119.4(3)
C42 C43 C44 120.7(3)
C42 C43 H43 119.7
C44 C43 H43 119.7
C25 C24 H24 120.2
C23 C24 C25 119.7(3)
C23 C24 H24 120.2
N2 C10 C6 118.5(3)
N2 C10 C9 122.4(4)
C9 C10 C6 119.1(3)
C27 C32 H32 119.9
C27 C32 C31 120.3(3)
C31 C32 H32 119.9
C17 C18 H18 120.1
C17 C18 C19 119.8(3)
C19 C18 H18 120.1
N1 C2 C3 121.4(4)
N1 C2 C1 117.5(3)
C3 C2 C1 121.0(4)
C30 C31 C32 119.9(3)
C30 C31 H31 120.1
C32 C31 H31 120.1
C20 C19 C18 120.3(3)
C20 C19 H19 119.8
C18 C19 H19 119.8
C10 C9 C11 116.9(4)
C10 C9 C8 119.4(4)
C11 C9 C8 123.7(4)
N2 C13 C12 120.9(4)
N2 C13 C14 117.8(3)
C12 C13 C14 121.3(4)
C34 C35 H35 120.0
C36 C35 C34 119.9(4)
C36 C35 H35 120.0
C6 C5 C7 119.7(4)
C4 C5 C6 117.3(4)
C4 C5 C7 123.0(4)
C2 C3 H3 120.3
C4 C3 C2 119.4(4)
C4 C3 H3 120.3
C33 C38 H38 119.6
C37 C38 C33 120.9(4)
C37 C38 H38 119.6
C9 C11 H11 119.9
C12 C11 C9 120.3(3)
C12 C11 H11 119.9
C9 C8 H8 119.4
C7 C8 C9 121.2(4)
C7 C8 H8 119.4
C5 C4 H4 119.7
C3 C4 C5 120.5(3)
C3 C4 H4 119.7
C5 C7 H7 119.4
C8 C7 C5 121.2(4)
C8 C7 H7 119.4
C38 C37 H37 120.1
C38 C37 C36 119.8(4)
C36 C37 H37 120.1
C2 C1 H1A 109.5
C2 C1 H1B 109.5
C2 C1 H1C 109.5
H1A C1 H1B 109.5
H1A C1 H1C 109.5
H1B C1 H1C 109.5
C13 C12 H12 120.0
C11 C12 C13 120.1(4)
C11 C12 H12 120.0
C13 C14 H14A 109.5
C13 C14 H14B 109.5
C13 C14 H14C 109.5
H14A C14 H14B 109.5
H14A C14 H14C 109.5
H14B C14 H14C 109.5
C35 C36 C37 120.4(3)
C35 C36 H36 119.8
C37 C36 H36 119.8
Cl2 C0AA Cl1 108.2(7)
H0AB C0AA H0AA 108.8

loop_
_geom_bond_atom_site_label_1
_geom_bond_atom_site_label_2
_geom_bond_distance
C1_4 H1A_4 0.9700
P1_2 F6_2 1.579(6)
P1_2 F5_2 1.598(7)
Cl2_4 C1_4 1.698(11)
P1_2 F4_2 1.583(10)
P1_1 F4_1 1.564(4)
Cl1_4 C1_4 1.725(10)
P1_1 F5_1 1.570(4)
P1_2 F1_2 1.583(7)
P1_1 F6_1 1.591(3)
P1_2 F2_2 1.584(6)
P1_1 F3_1 1.598(3)
P1_2 F3_2 1.624(7)
P1_1 F1_1 1.600(3)
P1_1 F2_1 1.604(3)
C1_4 H1B_4 0.9700
Ag1 P1 2.5217(6)
Ag1 P2 2.4307(7)
Ag1 N1 2.360(2)
Ag1 N2 2.351(2)
P1 C15 1.829(3)
P1 C21 1.823(3)
P1 C40 1.830(3)
P2 C50 1.831(3)
P2 C27 1.828(3)
P2 C33 1.827(3)
O1 C45 1.397(3)
O1 C39 1.380(3)
N1 C6 1.362(4)
N1 C2 1.329(5)
N2 C10 1.365(4)
N2 C13 1.331(5)
C50 C45 1.392(4)
C50 C49 1.398(4)
C45 C46 1.386(4)
C46 H46 0.9300
C46 C47 1.387(4)
C15 C16 1.394(4)
C15 C20 1.393(4)
C16 H16 0.9300
C16 C17 1.385(4)
C22 H22 0.9300
C22 C21 1.395(4)
C22 C23 1.389(4)
C41 H41 0.9300
C41 C40 1.388(4)
C41 C42 1.392(4)
C47 H47 0.9300
C47 C48 1.381(4)
C27 C28 1.392(4)
C27 C32 1.387(4)
C26 H26 0.9300
C26 C21 1.397(4)
C26 C25 1.387(4)
C20 H20 0.9300
C20 C19 1.387(4)
C25 H25 0.9300
C25 C24 1.391(4)
C48 H48 0.9300
C48 C49 1.392(4)
C49 H49 0.9300
C23 H23 0.9300
C23 C24 1.384(4)
C17 H17 0.9300
C17 C18 1.388(5)
C40 C39 1.401(4)
C29 H29 0.9300
C29 C28 1.390(4)
C29 C30 1.382(5)
C42 H42 0.9300
C42 C43 1.387(4)
C39 C44 1.386(4)
C44 H44 0.9300
C44 C43 1.389(4)
C28 H28 0.9300
C34 H34 0.9300
C34 C33 1.395(4)
C34 C35 1.397(4)
C30 H30 0.9300
C30 C31 1.381(5)
C33 C38 1.392(5)
C6 C10 1.445(5)
C6 C5 1.413(5)
C43 H43 0.9300
C24 H24 0.9300
C10 C9 1.404(5)
C32 H32 0.9300
C32 C31 1.389(4)
C18 H18 0.9300
C18 C19 1.391(5)
C2 C3 1.418(5)
C2 C1 1.485(6)
C31 H31 0.9300
C19 H19 0.9300
C9 C11 1.412(7)
C9 C8 1.447(6)
C13 C12 1.416(5)
C13 C14 1.491(5)
C35 H35 0.9300
C35 C36 1.372(6)
C5 C4 1.397(7)
C5 C7 1.423(6)
C3 H3 0.9300
C3 C4 1.355(6)
C38 H38 0.9300
C38 C37 1.374(5)
C11 H11 0.9300
C11 C12 1.350(7)
C8 H8 0.9300
C8 C7 1.336(8)
C4 H4 0.9300
C7 H7 0.9300
C37 H37 0.9300
C37 C36 1.393(7)
C1 H1A 0.9600
C1 H1B 0.9600
C1 H1C 0.9600
C12 H12 0.9300
C14 H14A 0.9600
C14 H14B 0.9600
C14 H14C 0.9600
C36 H36 0.9300
Cl1 C0AA 1.741(14)
Cl2 C0AA 1.727(13)
C0AA H0AA 0.9726
C0AA H0AB 0.9625

loop_
_geom_torsion_atom_site_label_1
_geom_torsion_atom_site_label_2
_geom_torsion_atom_site_label_3
_geom_torsion_atom_site_label_4
_geom_torsion
Ag1 P1 C15 C16 -65.2(2)
Ag1 P1 C15 C20 110.1(2)
Ag1 P1 C21 C22 -23.4(2)
Ag1 P1 C21 C26 159.60(19)
Ag1 P1 C40 C41 132.36(19)
Ag1 P1 C40 C39 -43.2(2)
Ag1 P2 C50 C45 -40.3(2)
Ag1 P2 C50 C49 138.3(2)
Ag1 P2 C27 C28 152.97(19)
Ag1 P2 C27 C32 -27.9(2)
Ag1 P2 C33 C34 143.5(2)
Ag1 P2 C33 C38 -36.4(3)
Ag1 N1 C6 C10 -15.6(3)
Ag1 N1 C6 C5 165.6(2)
Ag1 N1 C2 C3 -163.3(2)
Ag1 N1 C2 C1 17.3(5)
Ag1 N2 C10 C6 15.6(3)
Ag1 N2 C10 C9 -165.1(2)
Ag1 N2 C13 C12 164.6(2)
Ag1 N2 C13 C14 -14.6(4)
P1 C15 C16 C17 176.0(2)
P1 C15 C20 C19 -174.3(2)
P1 C40 C39 O1 -5.0(3)
P1 C40 C39 C44 176.03(19)
P2 C50 C45 O1 1.9(3)
P2 C50 C45 C46 177.8(2)
P2 C50 C49 C48 -178.9(2)
P2 C27 C28 C29 178.3(2)
P2 C27 C32 C31 -177.4(2)
P2 C33 C38 C37 179.9(4)
O1 C45 C46 C47 177.1(2)
O1 C39 C44 C43 -178.9(2)
N1 C6 C10 N2 0.0(4)
N1 C6 C10 C9 -179.3(3)
N1 C6 C5 C4 -0.3(5)
N1 C6 C5 C7 -179.7(3)
N1 C2 C3 C4 -1.0(5)
N2 C10 C9 C11 -1.2(5)
N2 C10 C9 C8 -180.0(3)
N2 C13 C12 C11 -1.2(5)
C50 P2 C27 C28 29.5(2)
C50 P2 C27 C32 -151.4(2)
C50 P2 C33 C34 -89.3(3)
C50 P2 C33 C38 90.9(3)
C50 C45 C46 C47 1.2(4)
C45 O1 C39 C40 159.6(2)
C45 O1 C39 C44 -21.5(3)
C45 C50 C49 C48 -0.4(4)
C45 C46 C47 C48 -0.3(4)
C46 C47 C48 C49 -0.8(4)
C15 P1 C21 C22 -149.5(2)
C15 P1 C21 C26 33.5(3)
C15 P1 C40 C41 -107.3(2)
C15 P1 C40 C39 77.2(2)
C15 C16 C17 C18 -1.8(5)
C15 C20 C19 C18 -1.0(5)
C16 C15 C20 C19 0.9(4)
C16 C17 C18 C19 1.6(5)
C22 C23 C24 C25 -1.4(4)
C41 C40 C39 O1 179.2(2)
C41 C40 C39 C44 0.2(3)
C41 C42 C43 C44 0.6(4)
C47 C48 C49 C50 1.2(4)
C27 P2 C50 C45 81.6(2)
C27 P2 C50 C49 -99.8(2)
C27 P2 C33 C34 18.5(3)
C27 P2 C33 C38 -161.4(3)
C27 C32 C31 C30 -1.5(4)
C26 C25 C24 C23 1.4(4)
C20 C15 C16 C17 0.5(4)
C21 P1 C15 C16 66.7(2)
C21 P1 C15 C20 -118.0(2)
C21 P1 C40 C41 1.4(2)
C21 P1 C40 C39 -174.13(18)
C21 C22 C23 C24 -0.1(4)
C21 C26 C25 C24 0.1(4)
C25 C26 C21 P1 175.3(2)
C25 C26 C21 C22 -1.7(4)
C49 C50 C45 O1 -176.7(2)
C49 C50 C45 C46 -0.8(4)
C23 C22 C21 P1 -175.4(2)
C23 C22 C21 C26 1.7(4)
C17 C18 C19 C20 -0.2(5)
C40 P1 C15 C16 174.5(2)
C40 P1 C15 C20 -10.3(3)
C40 P1 C21 C22 101.6(2)
C40 P1 C21 C26 -75.4(2)
C40 C41 C42 C43 -0.3(4)
C40 C39 C44 C43 0.0(4)
C29 C30 C31 C32 0.3(5)
C42 C41 C40 P1 -175.59(19)
C42 C41 C40 C39 -0.1(4)
C39 O1 C45 C50 -94.9(3)
C39 O1 C45 C46 89.1(3)
C39 C44 C43 C42 -0.4(4)
C28 C27 C32 C31 1.7(4)
C28 C29 C30 C31 0.6(5)
C34 C33 C38 C37 0.0(6)
C34 C35 C36 C37 -0.7(7)
C30 C29 C28 C27 -0.3(4)
C33 P2 C50 C45 -169.5(2)
C33 P2 C50 C49 9.0(3)
C33 P2 C27 C28 -78.5(2)
C33 P2 C27 C32 100.6(2)
C33 C34 C35 C36 0.0(5)
C33 C38 C37 C36 -0.8(8)
C6 N1 C2 C3 2.9(5)
C6 N1 C2 C1 -176.5(3)
C6 C10 C9 C11 178.1(3)
C6 C10 C9 C8 -0.7(5)
C6 C5 C4 C3 2.2(5)
C6 C5 C7 C8 -1.4(5)
C10 N2 C13 C12 0.9(5)
C10 N2 C13 C14 -178.2(3)
C10 C6 C5 C4 -179.1(3)
C10 C6 C5 C7 1.5(5)
C10 C9 C11 C12 0.8(5)
C10 C9 C8 C7 0.8(6)
C32 C27 C28 C29 -0.8(4)
C2 N1 C6 C10 176.6(3)
C2 N1 C6 C5 -2.3(4)
C2 C3 C4 C5 -1.6(5)
C9 C11 C12 C13 0.3(6)
C9 C8 C7 C5 0.3(6)
C13 N2 C10 C6 -179.0(3)
C13 N2 C10 C9 0.3(4)
C35 C34 C33 P2 -179.5(3)
C35 C34 C33 C38 0.4(5)
C5 C6 C10 N2 178.9(3)
C5 C6 C10 C9 -0.4(4)
C38 C37 C36 C35 1.1(8)
C11 C9 C8 C7 -177.9(4)
C8 C9 C11 C12 179.6(4)
C4 C5 C7 C8 179.2(4)
C7 C5 C4 C3 -178.4(3)
C1 C2 C3 C4 178.4(4)
C14 C13 C12 C11 177.9(4)

loop_
_exptl_oxdiff_crystal_face_indexfrac_h
_exptl_oxdiff_crystal_face_indexfrac_k
_exptl_oxdiff_crystal_face_indexfrac_l
_exptl_oxdiff_crystal_face_x
_exptl_oxdiff_crystal_face_y
_exptl_oxdiff_crystal_face_z
5.0026 -0.9968 7.0117 0.1999 0.8547 0.4738
-4.0020 -1.0038 -7.0078 -0.2136 -0.9394 -0.2140
0.0004 -6.0038 -3.9943 -0.2030 -0.8011 0.5529
-2.0014 7.0031 1.9895 0.1290 0.5700 -0.7960
5.0025 0.0036 7.0100 0.2576 0.9372 0.3787
-4.0018 -2.0041 -7.0062 -0.2714 -1.0219 -0.1190
1.0010 -7.0036 -2.9911 -0.1949 -0.7268 0.7220
0.0009 1.0049 11.0093 -0.3368 0.9253 -0.0468
0.9996 -2.0051 -11.0070 0.3808 -0.9276 0.2114
5.0032 -6.9998 5.0193 -0.0749 0.2069 1.0355
-5.0028 7.0014 -1.0154 -0.0686 0.0996 -1.0179
0.9988 6.9997 -7.0175 0.7570 0.1208 -0.6267
7.0024 -2.0015 -3.9964 0.7401 0.0897 0.6597
-7.0022 -1.0005 1.9992 -0.8416 -0.4903 -0.3833
0.0016 -2.9957 13.0177 -0.6395 0.7488 0.3423
